data_4105083
loop_
_publ_author_name
'Paul G. Clark'
'Michael W. Day'
'Robert H. Grubbs'

_publ_section_title
;
 Switching and Extension of a [c2]Daisy-Chain Dimer Polymer
;
_journal_name_full 'Journal of the American Chemical Society'
_journal_page_first 13631
_journal_page_last 13633
_journal_paper_doi 10.1021/ja905924u
_journal_volume 131
_journal_year 2009
_chemical_formula_moiety 'C51 H71 N O11'
_chemical_formula_sum 'C51 H71 N O11'
_chemical_formula_weight 874.09
_chemical_name_systematic
;
 ?
;
_space_group_IT_number 15
_symmetry_cell_setting monoclinic
_symmetry_space_group_name_Hall '-C 2yc'
_symmetry_space_group_name_H-M 'C 1 2/c 1'
_atom_sites_solution_hydrogens geom
_atom_sites_solution_primary direct
_atom_sites_solution_secondary difmap
_audit_creation_method SHELXL-97
_cell_angle_alpha 90.00
_cell_angle_beta 124.734(3)
_cell_angle_gamma 90.00
_cell_formula_units_Z 8
_cell_length_a 32.5892(12)
_cell_length_b 15.3988(6)
_cell_length_c 28.4571(10)
_cell_measurement_reflns_used 5815
_cell_measurement_temperature 325(2)
_cell_measurement_theta_max 60.52
_cell_measurement_theta_min 3.30
_cell_volume 11736.0(9)
_computing_cell_refinement 'Bruker SAINT v6.45A'
_computing_data_collection 'Bruker SMART v5.630'
_computing_data_reduction 'Bruker SAINT v6.45A'
_computing_molecular_graphics 'Bruker XP v5.1'
_computing_publication_material 'Bruker XCIF v6.12'
_computing_structure_refinement 'SHELXL-97 (Sheldrick, 2008)'
_computing_structure_solution 'SHELXS-97 (Sheldrick, 2008)'
_diffrn_ambient_temperature 325(2)
_diffrn_measured_fraction_theta_full 0.872
_diffrn_measured_fraction_theta_max 0.872
_diffrn_measurement_device_type 'Bruker SMART 1000'
_diffrn_measurement_method '\w scans at 17 settings'
_diffrn_radiation_monochromator graphite
_diffrn_radiation_source 'fine-focus sealed tube'
_diffrn_radiation_type CuK\a
_diffrn_radiation_wavelength 1.54178
_diffrn_reflns_av_R_equivalents 0.1374
_diffrn_reflns_av_sigmaI/netI 0.0725
_diffrn_reflns_limit_h_max 36
_diffrn_reflns_limit_h_min -37
_diffrn_reflns_limit_k_max 17
_diffrn_reflns_limit_k_min -17
_diffrn_reflns_limit_l_max 32
_diffrn_reflns_limit_l_min -32
_diffrn_reflns_number 81248
_diffrn_reflns_theta_full 68.64
_diffrn_reflns_theta_max 68.64
_diffrn_reflns_theta_min 3.31
_exptl_absorpt_coefficient_mu 0.555
_exptl_absorpt_correction_T_max 0.9517
_exptl_absorpt_correction_T_min 0.8379
_exptl_absorpt_correction_type none
_exptl_crystal_colour Colorless
_exptl_crystal_density_diffrn 0.989
_exptl_crystal_description Plate
_exptl_crystal_F_000 3776
_exptl_crystal_size_max 0.33
_exptl_crystal_size_mid 0.27
_exptl_crystal_size_min 0.09
_platon_squeeze_details
;
;
_refine_diff_density_max 0.531
_refine_diff_density_min -0.448
_refine_diff_density_rms 0.075
_refine_ls_extinction_method none
_refine_ls_goodness_of_fit_ref 2.758
_refine_ls_hydrogen_treatment Riding
_refine_ls_matrix_type 'Full matrix'
_refine_ls_number_parameters 563
_refine_ls_number_reflns 9453
_refine_ls_number_restraints 50
_refine_ls_restrained_S_all 2.811
_refine_ls_R_factor_all 0.1521
_refine_ls_R_factor_gt 0.1087
_refine_ls_shift/su_max 0.001
_refine_ls_shift/su_mean 0.000
_refine_ls_structure_factor_coef Fsqd
_refine_ls_weighting_details w=1/s^2^(Fo^2^)
_refine_ls_weighting_scheme sigma
_refine_ls_wR_factor_gt 0.1987
_refine_ls_wR_factor_ref 0.2031
_reflns_number_gt 5289
_reflns_number_total 9453
_reflns_threshold_expression >2sigma(I)
_cod_data_source_file ja905924u_si_001.cif
_cod_data_source_block pgc05
_cod_depositor_comments
;
The following automatic conversions were performed:

'_refine_ls_weighting_scheme' value 'Sigma' changed to 'sigma'
according to the built-in table from CIF Core dictionary named
'cif_core.dic' version 2.4.1 from 2010-06-29.

Automatic conversion script
Id: cif_fix_values 1715 2011-07-08 13:25:40Z adriana 

The following automatic conversions were performed:

'_atom_sites_solution_primary' value 'Direct methods' was changed to
'direct'.

'_atom_sites_solution_secondary' value 'Difference Fourier map' was
changed to 'difmap'.

'_atom_sites_solution_hydrogens' value 'Geometric positions' was
changed to 'geom'.

Automatic conversion script
Id: cif_fix_values 6452 2018-10-05 10:23:21Z andrius 
;
_cod_original_cell_volume 11736.0(8)
_cod_database_code 4105083

loop_
_symmetry_equiv_pos_as_xyz
'x, y, z'
'-x, y, -z+1/2'
'x+1/2, y+1/2, z'
'-x+1/2, y+1/2, -z+1/2'
'-x, -y, -z'
'x, -y, z-1/2'
'-x+1/2, -y+1/2, -z'
'x+1/2, -y+1/2, z-1/2'

loop_
_atom_site_label
_atom_site_type_symbol
_atom_site_fract_x
_atom_site_fract_y
_atom_site_fract_z
_atom_site_U_iso_or_equiv
_atom_site_adp_type
_atom_site_occupancy
_atom_site_symmetry_multiplicity
_atom_site_calc_flag
_atom_site_refinement_flags
_atom_site_disorder_assembly
_atom_site_disorder_group
O2 O 1.24903(14) 0.6303(2) 1.38852(14) 0.0626(11) Uani 1 1 d D . .
O3 O 1.32865(15) 0.5579(2) 1.48325(16) 0.0706(11) Uani 1 1 d . . .
O4 O 1.19072(13) 0.5388(2) 1.29301(14) 0.0583(10) Uani 1 1 d . . .
O5 O 0.96578(12) -0.1359(2) 1.00492(13) 0.0604(10) Uani 1 1 d . . .
O6 O 0.85035(11) -0.2676(2) 0.75999(13) 0.0461(9) Uani 1 1 d . . .
O7 O 0.82173(12) -0.2302(2) 0.64997(14) 0.0589(10) Uani 1 1 d . . .
O8 O 0.75732(16) -0.1117(3) 0.55747(17) 0.0885(14) Uani 1 1 d . . .
O9 O 0.60752(16) -0.1331(4) 0.6301(2) 0.0987(15) Uani 1 1 d . . .
O10 O 0.67414(14) -0.2620(3) 0.71586(18) 0.0775(12) Uani 1 1 d . . .
O11 O 0.78062(12) -0.2940(2) 0.77514(13) 0.0512(9) Uani 1 1 d . . .
N1 N 1.25784(13) 0.2266(2) 1.33855(15) 0.0426(10) Uani 1 1 d . . .
H1AA H 1.2489 0.2490 1.3048 0.051 Uiso 1 1 calc R . .
H1AB H 1.2311 0.2298 1.3403 0.051 Uiso 1 1 calc R . .
O1A O 1.0079(11) 0.7968(19) 1.2404(15) 0.46(2) Uiso 0.50 1 d PDU A -1
C1A C 1.0639(11) 0.795(5) 1.2769(14) 0.65(3) Uiso 0.50 1 d PDU A -1
H1AC H 1.0751 0.7389 1.2723 0.777 Uiso 0.50 1 calc PR A -1
H1AD H 1.0763 0.8393 1.2640 0.777 Uiso 0.50 1 calc PR A -1
C2A C 1.0852(7) 0.809(3) 1.3389(12) 0.47(2) Uiso 0.50 1 d PDU A -1
H2AA H 1.0806 0.7564 1.3543 0.568 Uiso 0.50 1 calc PR A -1
H2AB H 1.0667 0.8551 1.3421 0.568 Uiso 0.50 1 calc PR A -1
C3A C 1.1396(8) 0.8322(13) 1.3744(10) 0.299(15) Uiso 0.50 1 d PDU A -1
H3AB H 1.1444 0.8875 1.3932 0.358 Uiso 0.50 1 calc PR A -1
H3AA H 1.1515 0.8376 1.3501 0.358 Uiso 0.50 1 calc PR A -1
C4A C 1.1688(6) 0.7628(12) 1.4185(8) 0.186(8) Uiso 0.50 1 d PDU A -1
H4AB H 1.1842 0.7851 1.4569 0.223 Uiso 0.50 1 calc PR A -1
H4AA H 1.1478 0.7136 1.4127 0.223 Uiso 0.50 1 calc PR A -1
C5A C 1.2073(6) 0.7388(7) 1.4076(8) 0.115(6) Uiso 0.50 1 d PDU A -1
H5AB H 1.2392 0.7633 1.4376 0.138 Uiso 0.50 1 calc PR A -1
H5AA H 1.1981 0.7644 1.3717 0.138 Uiso 0.50 1 calc PR A -1
C6A C 1.2133(4) 0.6426(7) 1.4051(6) 0.076(4) Uiso 0.50 1 d PDU A -1
H6AB H 1.2264 0.6163 1.4421 0.092 Uiso 0.50 1 calc PR A -1
H6AA H 1.1814 0.6159 1.3771 0.092 Uiso 0.50 1 calc PR A -1
O1B O 1.0001(9) 0.7438(19) 1.3120(13) 0.387(14) Uiso 0.50 1 d PDU A -2
C1B C 1.0388(10) 0.718(4) 1.302(2) 0.69(4) Uiso 0.50 1 d PDU A -2
H1BD H 1.0511 0.6604 1.3176 0.827 Uiso 0.50 1 calc PR A -2
H1BC H 1.0233 0.7145 1.2609 0.827 Uiso 0.50 1 calc PR A -2
C2B C 1.0822(9) 0.779(3) 1.328(2) 0.57(2) Uiso 0.50 1 d PDU A -2
H2BB H 1.0878 0.7939 1.2984 0.679 Uiso 0.50 1 calc PR A -2
H2BA H 1.0730 0.8324 1.3376 0.679 Uiso 0.50 1 calc PR A -2
C3B C 1.1308(8) 0.748(3) 1.3795(13) 0.439(18) Uiso 0.50 1 d PDU A -2
H3BA H 1.1250 0.6952 1.3932 0.527 Uiso 0.50 1 calc PR A -2
H3BB H 1.1433 0.7915 1.4094 0.527 Uiso 0.50 1 calc PR A -2
C4B C 1.1697(8) 0.7315(18) 1.3679(9) 0.286(13) Uiso 0.50 1 d PDU A -2
H4BB H 1.1639 0.7695 1.3376 0.343 Uiso 0.50 1 calc PR A -2
H4BA H 1.1669 0.6720 1.3552 0.343 Uiso 0.50 1 calc PR A -2
C5B C 1.2213(8) 0.7466(12) 1.4205(12) 0.309(15) Uiso 0.50 1 d PDU A -2
H5BA H 1.2193 0.7689 1.4510 0.371 Uiso 0.50 1 calc PR A -2
H5BB H 1.2384 0.7892 1.4124 0.371 Uiso 0.50 1 calc PR A -2
C6B C 1.2498(8) 0.6626(14) 1.4388(5) 0.213(10) Uiso 0.50 1 d PDU A -2
H6BB H 1.2838 0.6719 1.4714 0.256 Uiso 0.50 1 calc PR A -2
H6BA H 1.2341 0.6207 1.4493 0.256 Uiso 0.50 1 calc PR A -2
C7 C 1.2600(2) 0.5436(3) 1.3890(2) 0.0474(13) Uani 1 1 d . A .
C8 C 1.30084(19) 0.5063(3) 1.4354(2) 0.0470(13) Uani 1 1 d . . .
C9 C 1.31279(17) 0.4196(3) 1.4350(2) 0.0441(12) Uani 1 1 d . A .
H9AA H 1.3404 0.3943 1.4674 0.053 Uiso 1 1 calc R . .
C10 C 1.28264(17) 0.3719(3) 1.38526(19) 0.0407(12) Uani 1 1 d . . .
C11 C 1.24222(17) 0.4094(3) 1.33740(19) 0.0454(13) Uani 1 1 d . A .
H11A H 1.2227 0.3775 1.3039 0.054 Uiso 1 1 calc R . .
C12 C 1.23060(19) 0.4960(3) 1.3395(2) 0.0474(13) Uani 1 1 d . . .
C13 C 1.3751(2) 0.5255(4) 1.5282(2) 0.085(2) Uani 1 1 d . . .
H13B H 1.3953 0.5128 1.5142 0.128 Uiso 1 1 calc R A .
H13A H 1.3703 0.4734 1.5429 0.128 Uiso 1 1 calc R . .
H13C H 1.3917 0.5681 1.5580 0.128 Uiso 1 1 calc R . .
C14 C 1.1633(2) 0.4911(3) 1.2399(2) 0.0705(18) Uani 1 1 d . . .
H14A H 1.1375 0.5275 1.2103 0.106 Uiso 1 1 calc R A .
H14B H 1.1484 0.4407 1.2443 0.106 Uiso 1 1 calc R . .
H14C H 1.1856 0.4735 1.2298 0.106 Uiso 1 1 calc R . .
C15 C 1.29783(16) 0.2788(3) 1.38425(19) 0.0472(13) Uani 1 1 d . A .
H15A H 1.3255 0.2798 1.3802 0.057 Uiso 1 1 calc R . .
H15B H 1.3095 0.2516 1.4206 0.057 Uiso 1 1 calc R . .
C16 C 1.27183(16) 0.1324(3) 1.34111(19) 0.0454(13) Uani 1 1 d . . .
H16A H 1.3009 0.1282 1.3399 0.055 Uiso 1 1 calc R . .
H16B H 1.2802 0.1069 1.3767 0.055 Uiso 1 1 calc R . .
C17 C 1.22880(16) 0.0832(3) 1.29129(19) 0.0389(12) Uani 1 1 d . . .
C18 C 1.22290(16) 0.0777(3) 1.24064(19) 0.0408(12) Uani 1 1 d . . .
H18A H 1.2476 0.1000 1.2373 0.049 Uiso 1 1 calc R . .
C19 C 1.18103(17) 0.0398(3) 1.19323(19) 0.0409(12) Uani 1 1 d . . .
H19A H 1.1778 0.0379 1.1586 0.049 Uiso 1 1 calc R . .
C20 C 1.14356(17) 0.0044(3) 1.19739(18) 0.0357(11) Uani 1 1 d . . .
C21 C 1.15082(17) 0.0068(3) 1.25020(18) 0.0430(12) Uani 1 1 d . . .
H21A H 1.1273 -0.0186 1.2547 0.052 Uiso 1 1 calc R . .
C22 C 1.19304(18) 0.0470(3) 1.29716(19) 0.0448(13) Uani 1 1 d . . .
H22A H 1.1970 0.0494 1.3322 0.054 Uiso 1 1 calc R . .
C23 C 1.09784(16) -0.0323(3) 1.14671(18) 0.0350(11) Uani 1 1 d . . .
C24 C 1.09522(17) -0.0559(3) 1.09859(19) 0.0454(13) Uani 1 1 d . . .
H24A H 1.1237 -0.0496 1.0987 0.054 Uiso 1 1 calc R . .
C25 C 1.05197(18) -0.0892(3) 1.04922(19) 0.0491(14) Uani 1 1 d . . .
H25A H 1.0510 -0.1021 1.0167 0.059 Uiso 1 1 calc R . .
C26 C 1.01062(17) -0.1021(3) 1.05084(18) 0.0443(13) Uani 1 1 d . . .
C27 C 1.01112(17) -0.0804(4) 1.09727(19) 0.0567(15) Uani 1 1 d . . .
H27A H 0.9830 -0.0899 1.0974 0.068 Uiso 1 1 calc R . .
C28 C 1.05371(18) -0.0441(4) 1.1447(2) 0.0563(15) Uani 1 1 d . . .
H28A H 1.0533 -0.0272 1.1758 0.068 Uiso 1 1 calc R . .
C29 C 0.96406(18) -0.1595(3) 0.95627(19) 0.0514(14) Uani 1 1 d . . .
H29B H 0.9891 -0.2037 0.9665 0.062 Uiso 1 1 calc R . .
H29A H 0.9719 -0.1093 0.9422 0.062 Uiso 1 1 calc R . .
C30 C 0.91411(17) -0.1933(3) 0.91042(18) 0.0392(12) Uani 1 1 d . . .
C31 C 0.90800(17) -0.2141(3) 0.85874(19) 0.0469(13) Uani 1 1 d . . .
H31A H 0.9338 -0.2061 0.8541 0.056 Uiso 1 1 calc R . .
C32 C 0.86096(18) -0.2481(3) 0.81367(19) 0.0412(12) Uani 1 1 d . . .
C33 C 0.82377(19) -0.2607(3) 0.8210(2) 0.0469(13) Uani 1 1 d . . .
C34 C 0.8305(2) -0.2395(3) 0.8730(2) 0.0565(15) Uani 1 1 d . . .
H34A H 0.8049 -0.2477 0.8780 0.068 Uiso 1 1 calc R . .
C35 C 0.8767(2) -0.2059(3) 0.9170(2) 0.0562(15) Uani 1 1 d . . .
H35A H 0.8818 -0.1918 0.9517 0.067 Uiso 1 1 calc R . .
C36 C 0.88591(18) -0.2467(3) 0.7483(2) 0.0549(14) Uani 1 1 d . . .
H36B H 0.9175 -0.2747 0.7760 0.066 Uiso 1 1 calc R . .
H36A H 0.8913 -0.1845 0.7511 0.066 Uiso 1 1 calc R . .
C37 C 0.86759(19) -0.2761(4) 0.6915(2) 0.0608(15) Uani 1 1 d . . .
H37A H 0.8612 -0.3380 0.6886 0.073 Uiso 1 1 calc R . .
H37B H 0.8925 -0.2654 0.6838 0.073 Uiso 1 1 calc R . .
C38 C 0.8031(2) -0.2422(4) 0.5911(2) 0.0764(19) Uani 1 1 d . . .
H38A H 0.7717 -0.2736 0.5721 0.092 Uiso 1 1 calc R . .
H38B H 0.8266 -0.2773 0.5888 0.092 Uiso 1 1 calc R . .
C39 C 0.7951(2) -0.1586(4) 0.5606(2) 0.0777(19) Uani 1 1 d . . .
H39B H 0.8257 -0.1249 0.5808 0.093 Uiso 1 1 calc R . .
H39A H 0.7862 -0.1701 0.5224 0.093 Uiso 1 1 calc R . .
C40 C 0.7506(4) -0.0330(7) 0.5298(4) 0.148(4) Uani 1 1 d . . .
H40A H 0.7325 -0.0438 0.4891 0.178 Uiso 1 1 calc R . .
H40B H 0.7831 -0.0100 0.5426 0.178 Uiso 1 1 calc R . .
C41 C 0.7226(5) 0.0358(7) 0.5396(4) 0.157(4) Uani 1 1 d . . .
H41B H 0.7366 0.0396 0.5801 0.188 Uiso 1 1 calc R . .
H41A H 0.7266 0.0919 0.5272 0.188 Uiso 1 1 calc R . .
C42 C 0.6704(4) 0.0153(7) 0.5088(4) 0.149(4) Uani 1 1 d . . .
H42B H 0.6662 -0.0417 0.5199 0.179 Uiso 1 1 calc R . .
H42A H 0.6558 0.0145 0.4681 0.179 Uiso 1 1 calc R . .
C43 C 0.6435(5) 0.0847(8) 0.5221(5) 0.196(5) Uani 1 1 d . . .
H43B H 0.6614 0.0896 0.5633 0.236 Uiso 1 1 calc R . .
H43A H 0.6460 0.1404 0.5079 0.236 Uiso 1 1 calc R . .
C44 C 0.5887(5) 0.0677(9) 0.4973(5) 0.218(7) Uani 1 1 d . . .
H44B H 0.5771 0.1143 0.5098 0.262 Uiso 1 1 calc R . .
H44A H 0.5703 0.0721 0.4560 0.262 Uiso 1 1 calc R . .
C45 C 0.5753(5) -0.0111(10) 0.5099(7) 0.253(8) Uani 1 1 d . . .
H45A H 0.5392 -0.0141 0.4891 0.304 Uiso 1 1 calc R . .
H45B H 0.5861 -0.0589 0.4972 0.304 Uiso 1 1 calc R . .
C46 C 0.5961(5) -0.0202(9) 0.5673(4) 0.181(6) Uani 1 1 d . . .
H46A H 0.5847 0.0253 0.5808 0.217 Uiso 1 1 calc R . .
H46B H 0.6323 -0.0184 0.5892 0.217 Uiso 1 1 calc R . .
C47 C 0.5787(4) -0.1062(9) 0.5720(4) 0.174(5) Uani 1 1 d . . .
H47A H 0.5438 -0.1030 0.5579 0.209 Uiso 1 1 calc R . .
H47B H 0.5821 -0.1481 0.5490 0.209 Uiso 1 1 calc R . .
C48 C 0.5928(2) -0.2145(6) 0.6403(4) 0.117(3) Uani 1 1 d . . .
H48B H 0.5947 -0.2599 0.6180 0.140 Uiso 1 1 calc R . .
H48A H 0.5586 -0.2112 0.6292 0.140 Uiso 1 1 calc R . .
C49 C 0.6261(2) -0.2338(4) 0.7006(4) 0.107(3) Uani 1 1 d . . .
H49B H 0.6301 -0.1824 0.7225 0.128 Uiso 1 1 calc R . .
H49A H 0.6114 -0.2789 0.7104 0.128 Uiso 1 1 calc R . .
C50 C 0.7053(2) -0.2856(4) 0.7755(3) 0.0769(19) Uani 1 1 d . . .
H50A H 0.6863 -0.3187 0.7859 0.092 Uiso 1 1 calc R . .
H50B H 0.7182 -0.2340 0.7992 0.092 Uiso 1 1 calc R . .
C51 C 0.7460(2) -0.3376(4) 0.7836(2) 0.0610(16) Uani 1 1 d . . .
H51A H 0.7318 -0.3865 0.7576 0.073 Uiso 1 1 calc R . .
H51B H 0.7647 -0.3607 0.8222 0.073 Uiso 1 1 calc R . .

loop_
_atom_site_aniso_label
_atom_site_aniso_U_11
_atom_site_aniso_U_22
_atom_site_aniso_U_33
_atom_site_aniso_U_23
_atom_site_aniso_U_13
_atom_site_aniso_U_12
O2 0.099(3) 0.041(2) 0.056(2) -0.0129(18) 0.049(2) -0.007(2)
O3 0.086(3) 0.060(3) 0.064(3) -0.027(2) 0.042(2) -0.017(2)
O4 0.069(3) 0.044(2) 0.054(2) 0.0063(19) 0.031(2) 0.009(2)
O5 0.043(2) 0.094(3) 0.036(2) -0.0123(19) 0.0175(17) -0.013(2)
O6 0.0399(19) 0.048(2) 0.044(2) -0.0064(16) 0.0196(17) -0.0097(17)
O7 0.058(2) 0.074(3) 0.042(2) -0.0068(19) 0.0274(19) -0.003(2)
O8 0.073(3) 0.129(4) 0.062(3) 0.021(3) 0.037(2) 0.010(3)
O9 0.063(3) 0.120(4) 0.076(3) -0.020(3) 0.018(3) 0.005(3)
O10 0.057(3) 0.075(3) 0.093(3) -0.026(2) 0.038(2) -0.018(2)
O11 0.044(2) 0.054(2) 0.042(2) -0.0071(17) 0.0171(18) -0.0116(18)
N1 0.040(2) 0.037(2) 0.040(2) -0.0095(19) 0.016(2) -0.005(2)
C7 0.068(4) 0.033(3) 0.046(3) -0.007(3) 0.035(3) -0.004(3)
C8 0.057(3) 0.047(3) 0.045(3) -0.024(3) 0.034(3) -0.025(3)
C9 0.036(3) 0.053(3) 0.044(3) -0.008(3) 0.024(2) -0.009(3)
C10 0.040(3) 0.042(3) 0.042(3) -0.009(2) 0.024(3) -0.008(3)
C11 0.044(3) 0.038(3) 0.038(3) -0.011(2) 0.014(2) -0.008(3)
C12 0.055(3) 0.042(3) 0.053(3) 0.000(3) 0.036(3) -0.002(3)
C13 0.066(4) 0.100(5) 0.063(4) -0.043(4) 0.021(4) -0.016(4)
C14 0.072(4) 0.057(4) 0.053(4) 0.008(3) 0.018(3) 0.001(3)
C15 0.032(3) 0.047(3) 0.043(3) -0.014(2) 0.010(2) -0.005(3)
C16 0.034(3) 0.035(3) 0.049(3) -0.001(2) 0.013(2) 0.004(2)
C17 0.034(3) 0.032(3) 0.040(3) -0.003(2) 0.015(2) -0.001(2)
C18 0.035(3) 0.038(3) 0.043(3) -0.003(2) 0.018(2) -0.005(2)
C19 0.044(3) 0.037(3) 0.042(3) 0.001(2) 0.024(2) 0.006(3)
C20 0.043(3) 0.025(3) 0.035(3) -0.005(2) 0.019(2) 0.001(2)
C21 0.046(3) 0.046(3) 0.041(3) -0.002(2) 0.026(3) -0.010(3)
C22 0.052(3) 0.037(3) 0.030(3) -0.003(2) 0.015(2) -0.005(3)
C23 0.030(3) 0.034(3) 0.040(3) 0.003(2) 0.019(2) 0.000(2)
C24 0.041(3) 0.054(3) 0.044(3) -0.009(3) 0.027(3) -0.012(3)
C25 0.044(3) 0.066(4) 0.033(3) -0.010(3) 0.020(3) -0.006(3)
C26 0.035(3) 0.054(3) 0.024(3) -0.007(2) 0.005(2) -0.007(3)
C27 0.030(3) 0.097(5) 0.037(3) -0.004(3) 0.016(2) -0.009(3)
C28 0.047(3) 0.085(4) 0.034(3) -0.012(3) 0.021(3) -0.006(3)
C29 0.049(3) 0.059(4) 0.040(3) -0.008(3) 0.021(3) -0.001(3)
C30 0.039(3) 0.040(3) 0.030(3) -0.007(2) 0.015(2) -0.010(2)
C31 0.040(3) 0.049(3) 0.040(3) -0.002(2) 0.016(2) 0.004(3)
C32 0.043(3) 0.033(3) 0.034(3) -0.006(2) 0.014(2) -0.001(2)
C33 0.052(3) 0.042(3) 0.040(3) -0.004(2) 0.023(3) -0.009(3)
C34 0.068(4) 0.055(4) 0.050(3) -0.005(3) 0.037(3) -0.006(3)
C35 0.064(4) 0.054(4) 0.040(3) -0.008(3) 0.023(3) -0.002(3)
C36 0.052(3) 0.064(4) 0.045(3) -0.003(3) 0.025(3) 0.004(3)
C37 0.053(3) 0.075(4) 0.061(4) 0.001(3) 0.037(3) 0.008(3)
C38 0.071(4) 0.099(5) 0.064(4) -0.027(4) 0.042(4) -0.029(4)
C39 0.072(4) 0.101(6) 0.057(4) 0.001(4) 0.035(4) -0.016(4)
C40 0.188(10) 0.138(9) 0.126(8) 0.061(7) 0.094(8) 0.035(8)
C41 0.189(12) 0.133(9) 0.107(8) 0.021(7) 0.059(8) 0.001(9)
C42 0.130(9) 0.149(10) 0.111(8) -0.033(7) 0.034(7) -0.014(8)
C43 0.147(11) 0.211(14) 0.202(12) -0.067(11) 0.082(10) -0.018(10)
C44 0.180(14) 0.169(13) 0.179(12) 0.031(10) 0.027(10) -0.005(12)
C45 0.206(16) 0.210(17) 0.28(2) 0.072(17) 0.103(16) 0.057(14)
C46 0.151(10) 0.236(15) 0.075(7) 0.066(9) 0.017(7) 0.039(10)
C47 0.127(9) 0.268(16) 0.077(7) -0.036(9) 0.029(7) 0.059(10)
C48 0.047(4) 0.087(6) 0.152(8) -0.049(6) 0.019(5) -0.010(4)
C49 0.065(5) 0.070(5) 0.199(9) -0.036(6) 0.084(6) -0.015(4)
C50 0.068(4) 0.083(5) 0.073(4) -0.023(4) 0.036(4) -0.025(4)
C51 0.067(4) 0.063(4) 0.065(4) 0.001(3) 0.045(3) -0.010(3)

loop_
_atom_type_symbol
_atom_type_description
_atom_type_scat_dispersion_real
_atom_type_scat_dispersion_imag
_atom_type_scat_source
C C 0.0181 0.0091 'International Tables Vol C Tables 4.2.6.8 and 6.1.1.4'
H H 0.0000 0.0000 'International Tables Vol C Tables 4.2.6.8 and 6.1.1.4'
O O 0.0492 0.0322 'International Tables Vol C Tables 4.2.6.8 and 6.1.1.4'
N N 0.0311 0.0180 'International Tables Vol C Tables 4.2.6.8 and 6.1.1.4'

loop_
_geom_angle_atom_site_label_1
_geom_angle_atom_site_label_2
_geom_angle_atom_site_label_3
_geom_angle
C7 O2 C6A 111.2(5)
C7 O2 C6B 116.6(9)
C6A O2 C6B 41.5(9)
C8 O3 C13 117.1(4)
C12 O4 C14 116.3(4)
C26 O5 C29 117.0(4)
C32 O6 C36 118.9(4)
C38 O7 C37 116.3(4)
C39 O8 C40 109.8(6)
C47 O9 C48 114.6(8)
C49 O10 C50 110.5(5)
C33 O11 C51 119.5(4)
C15 N1 C16 113.4(3)
C2A C1A O1A 112.1(14)
C1A C2A C3A 113.9(14)
C2A C3A C4A 109.6(13)
C5A C4A C3A 102.0(10)
C4A C5A C6A 113.5(10)
O2 C6A C5A 106.5(7)
C2B C1B O1B 113.6(13)
C3B C2B C1B 116.9(15)
C2B C3B C4B 112.9(13)
C3B C4B C5B 111.2(12)
C4B C5B C6B 109.4(11)
O2 C6B C5B 106.5(10)
C8 C7 C12 119.6(5)
C8 C7 O2 121.5(5)
C12 C7 O2 118.7(5)
C7 C8 O3 116.5(5)
C7 C8 C9 121.4(5)
O3 C8 C9 122.0(5)
C10 C9 C8 118.5(5)
C11 C10 C9 120.8(5)
C11 C10 C15 121.1(4)
C9 C10 C15 118.0(4)
C10 C11 C12 119.3(5)
C7 C12 O4 116.8(5)
C7 C12 C11 120.3(5)
O4 C12 C11 122.9(5)
N1 C15 C10 113.8(4)
C17 C16 N1 110.1(4)
C18 C17 C22 119.2(4)
C18 C17 C16 121.8(5)
C22 C17 C16 118.9(4)
C17 C18 C19 122.0(5)
C18 C19 C20 120.2(4)
C21 C20 C19 117.6(4)
C21 C20 C23 121.7(4)
C19 C20 C23 120.7(4)
C20 C21 C22 121.0(5)
C17 C22 C21 119.9(4)
C24 C23 C28 116.1(4)
C24 C23 C20 122.1(4)
C28 C23 C20 121.7(4)
C23 C24 C25 123.5(5)
C26 C25 C24 117.3(4)
C27 C26 C25 121.7(4)
C27 C26 O5 115.5(4)
C25 C26 O5 122.8(4)
C26 C27 C28 119.8(5)
C27 C28 C23 121.4(5)
O5 C29 C30 111.5(4)
C35 C30 C31 120.8(5)
C35 C30 C29 123.7(4)
C31 C30 C29 115.5(4)
C30 C31 C32 117.7(5)
C33 C32 O6 116.9(4)
C33 C32 C31 120.8(4)
O6 C32 C31 122.3(5)
C32 C33 O11 115.6(4)
C32 C33 C34 120.8(5)
O11 C33 C34 123.6(5)
C35 C34 C33 118.1(5)
C30 C35 C34 121.8(5)
O6 C36 C37 108.7(4)
C36 C37 O7 109.7(4)
O7 C38 C39 112.7(5)
O8 C39 C38 110.0(5)
O8 C40 C41 114.9(8)
C42 C41 C40 111.1(10)
C41 C42 C43 109.6(10)
C44 C43 C42 116.3(11)
C45 C44 C43 118.9(13)
C46 C45 C44 112.2(17)
C45 C46 C47 104.1(13)
O9 C47 C46 109.5(9)
O9 C48 C49 108.0(6)
O10 C49 C48 112.0(7)
O10 C50 C51 107.2(5)
C50 C51 O11 116.5(5)

loop_
_geom_bond_atom_site_label_1
_geom_bond_atom_site_label_2
_geom_bond_distance
O2 C7 1.380(5)
O2 C6A 1.498(2)
O2 C6B 1.501(2)
O3 C8 1.378(5)
O3 C13 1.404(6)
O4 C12 1.384(5)
O4 C14 1.443(5)
O5 C26 1.392(5)
O5 C29 1.401(5)
O6 C32 1.393(5)
O6 C36 1.412(5)
O7 C38 1.433(6)
O7 C37 1.455(5)
O8 C39 1.385(7)
O8 C40 1.393(8)
O9 C47 1.420(10)
O9 C48 1.432(8)
O10 C49 1.433(6)
O10 C50 1.442(6)
O11 C33 1.361(5)
O11 C51 1.446(5)
N1 C15 1.451(5)
N1 C16 1.510(5)
O1A C1A 1.501(2)
C1A C2A 1.500(2)
C2A C3A 1.500(2)
C3A C4A 1.503(2)
C4A C5A 1.501(2)
C5A C6A 1.501(2)
O1B C1B 1.500(2)
C1B C2B 1.500(2)
C2B C3B 1.500(2)
C3B C4B 1.500(2)
C4B C5B 1.501(2)
C5B C6B 1.502(2)
C7 C8 1.358(7)
C7 C12 1.378(6)
C8 C9 1.393(6)
C9 C10 1.387(6)
C10 C11 1.371(6)
C10 C15 1.521(6)
C11 C12 1.397(6)
C16 C17 1.512(6)
C17 C18 1.344(6)
C17 C22 1.385(6)
C18 C19 1.387(6)
C19 C20 1.403(6)
C20 C21 1.382(6)
C20 C23 1.473(6)
C21 C22 1.403(6)
C23 C24 1.372(6)
C23 C28 1.417(6)
C24 C25 1.402(6)
C25 C26 1.389(6)
C26 C27 1.354(6)
C27 C28 1.387(6)
C29 C30 1.484(6)
C30 C35 1.348(6)
C30 C31 1.404(6)
C31 C32 1.424(6)
C32 C33 1.356(6)
C33 C34 1.403(6)
C34 C35 1.399(7)
C36 C37 1.440(6)
C38 C39 1.490(7)
C40 C41 1.524(11)
C41 C42 1.436(11)
C42 C43 1.559(12)
C43 C44 1.523(13)
C44 C45 1.404(14)
C45 C46 1.372(16)
C46 C47 1.475(14)
C48 C49 1.445(10)
C50 C51 1.450(7)

loop_
_geom_hbond_atom_site_label_D
_geom_hbond_atom_site_label_H
_geom_hbond_atom_site_label_A
_geom_hbond_distance_DH
_geom_hbond_distance_HA
_geom_hbond_distance_DA
_geom_hbond_angle_DHA
_geom_hbond_site_symmetry_A
N1 H1AA O11 0.90 2.02 2.914(5) 172.2 5_757
N1 H1AB O7 0.90 1.90 2.793(5) 174.8 5_757

loop_
_platon_squeeze_void_nr
_platon_squeeze_void_average_x
_platon_squeeze_void_average_y
_platon_squeeze_void_average_z
_platon_squeeze_void_volume
_platon_squeeze_void_count_electrons
_platon_squeeze_void_content
1 0.000 0.690 -0.250 710 311 ' '
2 0.500 0.810 0.250 710 295 ' '
3 0.500 0.190 -0.250 710 311 ' '
4 1.000 0.310 0.250 710 295 ' '
5 0.446 0.246 0.064 17 4 ' '
6 0.946 0.746 0.064 17 4 ' '
7 0.054 0.746 0.436 17 4 ' '
8 0.554 0.246 0.436 17 4 ' '
9 0.446 0.754 0.564 17 1 ' '
10 0.946 0.254 0.564 17 1 ' '
11 0.054 0.254 0.936 17 2 ' '
12 0.554 0.754 0.936 17 2 ' '
